data_7049468
loop_
_publ_author_name
'Meng, Ting'
'Qin, Qi-Pin'
'Chen, Zi-Lu'
'Zou, Hua-Hong'
'Wang, Kai'
'Liang, Fu-Pei'

_publ_section_title
;
 Discovery of high in vitro and in vivo antitumor activities of
 organometallic ruthenium(ii)-arene complexes with
 5,7-dihalogenated-2-methyl-8-quinolinol.
;
_journal_issue 16
_journal_name_full 'Dalton transactions (Cambridge, England : 2003)'
_journal_page_first 5352
_journal_page_last 5360
_journal_paper_doi 10.1039/c9dt00866g
_journal_volume 48
_journal_year 2019
_chemical_formula_sum 'C19 H18 Br2 I N O Ru'
_chemical_formula_weight 664.13
_space_group_crystal_system monoclinic
_space_group_IT_number 14
_space_group_name_Hall '-P 2yn'
_space_group_name_H-M_alt 'P 1 21/n 1'
_symmetry_space_group_name_Hall '-P 2yn'
_symmetry_space_group_name_H-M 'P 1 21/n 1'
_atom_sites_solution_hydrogens geom
_audit_creation_method SHELXL-2014
_audit_update_record
;
2019-02-04 deposited with the CCDC.    2019-03-26 downloaded from the CCDC.
;
_cell_angle_alpha 90
_cell_angle_beta 101.9650(10)
_cell_angle_gamma 90
_cell_formula_units_Z 4
_cell_length_a 10.6379(5)
_cell_length_b 14.7384(6)
_cell_length_c 13.1395(5)
_cell_measurement_reflns_used 30119
_cell_measurement_temperature 293(2)
_cell_measurement_theta_max 27.540
_cell_measurement_theta_min 3.089
_cell_volume 2015.33(15)
_computing_structure_refinement 'SHELXL-2014 (Sheldrick, 2014)'
_diffrn_ambient_temperature 293(2)
_diffrn_measured_fraction_theta_full 0.998
_diffrn_measured_fraction_theta_max 0.997
_diffrn_measurement_device_type bluk
_diffrn_radiation_type MoK\a
_diffrn_radiation_wavelength 0.71073
_diffrn_reflns_av_R_equivalents 0.0413
_diffrn_reflns_av_unetI/netI 0.0297
_diffrn_reflns_Laue_measured_fraction_full 0.998
_diffrn_reflns_Laue_measured_fraction_max 0.997
_diffrn_reflns_limit_h_max 13
_diffrn_reflns_limit_h_min -13
_diffrn_reflns_limit_k_max 19
_diffrn_reflns_limit_k_min -19
_diffrn_reflns_limit_l_max 17
_diffrn_reflns_limit_l_min -17
_diffrn_reflns_number 30119
_diffrn_reflns_point_group_measured_fraction_full 0.998
_diffrn_reflns_point_group_measured_fraction_max 0.997
_diffrn_reflns_theta_full 25.242
_diffrn_reflns_theta_max 27.540
_diffrn_reflns_theta_min 3.089
_exptl_absorpt_coefficient_mu 6.282
_exptl_crystal_colour brown
_exptl_crystal_density_diffrn 2.189
_exptl_crystal_description block
_exptl_crystal_F_000 1256
_refine_diff_density_max 0.733
_refine_diff_density_min -1.012
_refine_diff_density_rms 0.101
_refine_ls_extinction_method none
_refine_ls_goodness_of_fit_ref 1.057
_refine_ls_hydrogen_treatment constr
_refine_ls_matrix_type full
_refine_ls_number_parameters 229
_refine_ls_number_reflns 4627
_refine_ls_number_restraints 0
_refine_ls_restrained_S_all 1.057
_refine_ls_R_factor_all 0.0450
_refine_ls_R_factor_gt 0.0288
_refine_ls_shift/su_max 0.002
_refine_ls_shift/su_mean 0.000
_refine_ls_structure_factor_coef Fsqd
_refine_ls_weighting_details 'w=1/[\s^2^(Fo^2^)+(0.0247P)^2^+2.6287P] where P=(Fo^2^+2Fc^2^)/3'
_refine_ls_weighting_scheme calc
_refine_ls_wR_factor_gt 0.0601
_refine_ls_wR_factor_ref 0.0654
_reflns_Friedel_coverage 0.000
_reflns_number_gt 3732
_reflns_number_total 4627
_reflns_threshold_expression 'I > 2\s(I)'
_cod_data_source_file c9dt00866g2.cif
_cod_data_source_block aaa_CCDC4
_cod_depositor_comments 'Adding full bibliography for 7049455--7049468.cif.'
_cod_database_code 7049468
_shelx_space_group_comment
;
The symmetry employed for this shelxl refinement is uniquely defined
by the following loop, which should always be used as a source of
symmetry information in preference to the above space-group names.
They are only intended as comments.
;
_shelxl_version_number 2014-3

loop_
_space_group_symop_operation_xyz
'x, y, z'
'-x+1/2, y+1/2, -z+1/2'
'-x, -y, -z'
'x-1/2, -y-1/2, z-1/2'

loop_
_atom_site_label
_atom_site_type_symbol
_atom_site_fract_x
_atom_site_fract_y
_atom_site_fract_z
_atom_site_U_iso_or_equiv
_atom_site_adp_type
_atom_site_occupancy
_atom_site_site_symmetry_order
_atom_site_calc_flag
_atom_site_refinement_flags_posn
_atom_site_refinement_flags_adp
I1 I -0.17545(2) 0.21768(2) 0.53826(2) 0.04737(9) Uani 1 1 d . .
Ru1 Ru 0.07583(2) 0.16904(2) 0.59383(2) 0.02582(8) Uani 1 1 d . .
Br1 Br 0.02717(5) 0.16121(3) 0.19450(3) 0.04914(12) Uani 1 1 d . .
Br2 Br 0.15812(5) 0.52879(3) 0.25669(4) 0.06456(15) Uani 1 1 d . .
O1 O 0.0695(2) 0.16368(15) 0.43507(18) 0.0321(5) Uani 1 1 d . .
N1 N 0.1151(3) 0.30400(19) 0.5626(2) 0.0307(6) Uani 1 1 d . .
C1 C 0.1392(4) 0.3725(3) 0.6289(3) 0.0436(9) Uani 1 1 d . .
H1 H 0.1406 0.3620 0.6989 0.052 Uiso 1 1 calc R U
C2 C 0.1626(4) 0.4600(3) 0.5967(4) 0.0503(11) Uani 1 1 d . .
H2 H 0.1789 0.5067 0.6453 0.060 Uiso 1 1 calc R U
C3 C 0.1618(4) 0.4775(3) 0.4958(3) 0.0440(10) Uani 1 1 d . .
H3 H 0.1794 0.5356 0.4752 0.053 Uiso 1 1 calc R U
C4 C 0.1342(3) 0.4073(2) 0.4220(3) 0.0317(8) Uani 1 1 d . .
C5 C 0.1282(3) 0.4150(2) 0.3141(3) 0.0371(9) Uani 1 1 d . .
C6 C 0.1006(3) 0.3422(2) 0.2496(3) 0.0349(8) Uani 1 1 d . .
H6 H 0.0977 0.3491 0.1788 0.042 Uiso 1 1 calc R U
C7 C 0.0766(3) 0.2570(2) 0.2888(3) 0.0293(7) Uani 1 1 d . .
C8 C 0.0845(3) 0.2420(2) 0.3940(3) 0.0277(7) Uani 1 1 d . .
C9 C 0.1126(3) 0.3200(2) 0.4597(3) 0.0278(7) Uani 1 1 d . .
C10 C -0.0406(5) 0.2490(3) 0.8431(4) 0.0598(12) Uani 1 1 d . .
H10A H -0.1109 0.2603 0.8769 0.090 Uiso 1 1 calc R U
H10B H -0.0515 0.2845 0.7806 0.090 Uiso 1 1 calc R U
H10C H 0.0387 0.2656 0.8889 0.090 Uiso 1 1 calc R U
C11 C -0.0374(4) 0.1489(3) 0.8162(3) 0.0387(9) Uani 1 1 d . .
H11 H -0.1230 0.1323 0.7769 0.046 Uiso 1 1 calc R U
C12 C -0.0095(5) 0.0908(3) 0.9145(3) 0.0555(12) Uani 1 1 d . .
H12A H 0.0745 0.1050 0.9543 0.083 Uiso 1 1 calc R U
H12B H -0.0129 0.0278 0.8956 0.083 Uiso 1 1 calc R U
H12C H -0.0725 0.1030 0.9555 0.083 Uiso 1 1 calc R U
C13 C 0.0583(3) 0.1245(2) 0.7506(3) 0.0306(8) Uani 1 1 d . .
C14 C 0.0325(3) 0.0493(2) 0.6793(3) 0.0334(8) Uani 1 1 d . .
H14 H -0.0436 0.0169 0.6740 0.040 Uiso 1 1 calc R U
C15 C 0.1181(4) 0.0243(2) 0.6185(3) 0.0374(9) Uani 1 1 d . .
H15 H 0.0988 -0.0250 0.5738 0.045 Uiso 1 1 calc R U
C16 C 0.2351(4) 0.0720(3) 0.6226(3) 0.0392(9) Uani 1 1 d . .
C17 C 0.3209(5) 0.0485(4) 0.5485(4) 0.0614(13) Uani 1 1 d . .
H17A H 0.2691 0.0339 0.4816 0.092 Uiso 1 1 calc R U
H17B H 0.3734 -0.0028 0.5748 0.092 Uiso 1 1 calc R U
H17C H 0.3750 0.0994 0.5419 0.092 Uiso 1 1 calc R U
C18 C 0.2620(3) 0.1448(3) 0.6925(3) 0.0367(9) Uani 1 1 d . .
H18 H 0.3383 0.1768 0.6972 0.044 Uiso 1 1 calc R U
C19 C 0.1752(3) 0.1708(2) 0.7563(3) 0.0322(8) Uani 1 1 d . .
H19 H 0.1960 0.2190 0.8024 0.039 Uiso 1 1 calc R U

loop_
_atom_site_aniso_label
_atom_site_aniso_U_11
_atom_site_aniso_U_22
_atom_site_aniso_U_33
_atom_site_aniso_U_23
_atom_site_aniso_U_13
_atom_site_aniso_U_12
I1 0.03643(14) 0.05658(18) 0.04514(16) 0.01195(13) -0.00070(11) 0.00416(12)
Ru1 0.02859(13) 0.02373(14) 0.02263(14) 0.00210(11) -0.00048(10) -0.00466(11)
Br1 0.0776(3) 0.0368(2) 0.0321(2) -0.00450(17) 0.0093(2) 0.0063(2)
Br2 0.0832(3) 0.0385(3) 0.0756(3) 0.0241(2) 0.0247(3) -0.0095(2)
O1 0.0494(14) 0.0222(12) 0.0237(12) 0.0003(9) 0.0052(11) -0.0063(10)
N1 0.0353(15) 0.0252(15) 0.0299(16) -0.0018(12) 0.0026(13) -0.0062(12)
C1 0.055(2) 0.034(2) 0.038(2) -0.0074(17) 0.0025(19) -0.0078(18)
C2 0.065(3) 0.027(2) 0.054(3) -0.0122(19) 0.000(2) -0.0117(19)
C3 0.044(2) 0.0250(19) 0.060(3) 0.0035(18) 0.005(2) -0.0096(16)
C4 0.0252(16) 0.0249(18) 0.044(2) 0.0050(16) 0.0043(15) -0.0024(14)
C5 0.0342(18) 0.0299(19) 0.048(2) 0.0165(17) 0.0097(17) -0.0003(15)
C6 0.0303(17) 0.041(2) 0.035(2) 0.0119(17) 0.0093(16) 0.0041(15)
C7 0.0315(17) 0.0258(17) 0.0308(18) 0.0011(14) 0.0068(15) 0.0038(14)
C8 0.0252(16) 0.0279(18) 0.0294(18) 0.0045(14) 0.0045(14) -0.0006(13)
C9 0.0261(16) 0.0240(17) 0.0328(19) 0.0024(14) 0.0054(14) -0.0046(13)
C10 0.064(3) 0.054(3) 0.065(3) 0.001(2) 0.022(3) 0.014(2)
C11 0.0377(19) 0.047(2) 0.0298(19) 0.0068(17) 0.0044(16) -0.0021(17)
C12 0.076(3) 0.060(3) 0.034(2) 0.008(2) 0.018(2) 0.003(2)
C13 0.0337(17) 0.0322(19) 0.0220(17) 0.0110(14) -0.0031(14) -0.0005(15)
C14 0.0368(18) 0.0290(19) 0.0299(19) 0.0121(15) -0.0034(15) -0.0065(15)
C15 0.047(2) 0.0277(19) 0.0318(19) 0.0032(15) -0.0056(17) 0.0031(16)
C16 0.040(2) 0.042(2) 0.033(2) 0.0047(17) -0.0001(16) 0.0113(17)
C17 0.059(3) 0.071(3) 0.056(3) -0.009(2) 0.016(2) 0.016(2)
C18 0.0280(17) 0.043(2) 0.034(2) 0.0031(17) -0.0045(15) -0.0035(15)
C19 0.0339(18) 0.037(2) 0.0210(17) 0.0024(15) -0.0057(14) -0.0022(15)

loop_
_atom_type_symbol
_atom_type_description
_atom_type_scat_dispersion_real
_atom_type_scat_dispersion_imag
_atom_type_scat_source
C C 0.0033 0.0016 'International Tables Vol C Tables 4.2.6.8 and 6.1.1.4'
H H 0.0000 0.0000 'International Tables Vol C Tables 4.2.6.8 and 6.1.1.4'
Br Br -0.2901 2.4595 'International Tables Vol C Tables 4.2.6.8 and 6.1.1.4'
I I -0.4742 1.8119 'International Tables Vol C Tables 4.2.6.8 and 6.1.1.4'
N N 0.0061 0.0033 'International Tables Vol C Tables 4.2.6.8 and 6.1.1.4'
O O 0.0106 0.0060 'International Tables Vol C Tables 4.2.6.8 and 6.1.1.4'
Ru Ru -1.2594 0.8363 'International Tables Vol C Tables 4.2.6.8 and 6.1.1.4'

loop_
_geom_angle_atom_site_label_1
_geom_angle_atom_site_label_2
_geom_angle_atom_site_label_3
_geom_angle
O1 Ru1 N1 78.76(10)
O1 Ru1 C18 115.57(13)
N1 Ru1 C18 94.58(13)
O1 Ru1 C19 153.43(12)
N1 Ru1 C19 96.05(12)
C18 Ru1 C19 38.30(14)
O1 Ru1 C16 90.63(12)
N1 Ru1 C16 118.47(14)
C18 Ru1 C16 37.63(14)
C19 Ru1 C16 68.75(14)
O1 Ru1 C15 94.27(12)
N1 Ru1 C15 155.85(13)
C18 Ru1 C15 67.38(14)
C19 Ru1 C15 79.82(14)
C16 Ru1 C15 37.84(14)
O1 Ru1 C14 121.20(11)
N1 Ru1 C14 159.82(13)
C18 Ru1 C14 79.83(14)
C19 Ru1 C14 67.53(13)
C16 Ru1 C14 67.85(14)
C15 Ru1 C14 36.72(14)
O1 Ru1 C13 159.38(11)
N1 Ru1 C13 121.70(12)
C18 Ru1 C13 68.60(13)
C19 Ru1 C13 37.43(13)
C16 Ru1 C13 81.76(14)
C15 Ru1 C13 68.07(14)
C14 Ru1 C13 38.23(13)
O1 Ru1 I1 85.12(7)
N1 Ru1 I1 85.50(8)
C18 Ru1 I1 158.98(10)
C19 Ru1 I1 120.73(10)
C16 Ru1 I1 154.37(11)
C15 Ru1 I1 117.21(10)
C14 Ru1 I1 92.89(9)
C13 Ru1 I1 93.47(9)
C8 O1 Ru1 113.8(2)
C1 N1 C9 118.7(3)
C1 N1 Ru1 128.0(3)
C9 N1 Ru1 113.2(2)
N1 C1 C2 121.9(4)
C3 C2 C1 120.6(4)
C2 C3 C4 119.7(4)
C3 C4 C5 126.4(3)
C3 C4 C9 116.9(3)
C5 C4 C9 116.6(3)
C6 C5 C4 121.4(3)
C6 C5 Br2 118.9(3)
C4 C5 Br2 119.7(3)
C5 C6 C7 120.7(3)
C8 C7 C6 122.2(3)
C8 C7 Br1 119.2(3)
C6 C7 Br1 118.5(3)
O1 C8 C7 124.8(3)
O1 C8 C9 119.5(3)
C7 C8 C9 115.8(3)
N1 C9 C4 122.1(3)
N1 C9 C8 114.6(3)
C4 C9 C8 123.3(3)
C13 C11 C10 114.6(3)
C13 C11 C12 108.2(3)
C10 C11 C12 111.0(4)
C19 C13 C14 117.0(3)
C19 C13 C11 123.2(3)
C14 C13 C11 119.7(3)
C19 C13 Ru1 70.14(19)
C14 C13 Ru1 70.30(19)
C11 C13 Ru1 131.3(2)
C15 C14 C13 121.5(3)
C15 C14 Ru1 71.6(2)
C13 C14 Ru1 71.47(19)
C14 C15 C16 121.6(3)
C14 C15 Ru1 71.7(2)
C16 C15 Ru1 71.1(2)
C18 C16 C15 117.5(3)
C18 C16 C17 122.0(4)
C15 C16 C17 120.4(4)
C18 C16 Ru1 70.0(2)
C15 C16 Ru1 71.1(2)
C17 C16 Ru1 126.1(3)
C16 C18 C19 121.5(3)
C16 C18 Ru1 72.4(2)
C19 C18 Ru1 71.51(19)
C13 C19 C18 120.9(3)
C13 C19 Ru1 72.43(19)
C18 C19 Ru1 70.2(2)

loop_
_geom_bond_atom_site_label_1
_geom_bond_atom_site_label_2
_geom_bond_distance
I1 Ru1 2.7172(4)
Ru1 O1 2.075(2)
Ru1 N1 2.090(3)
Ru1 C18 2.160(3)
Ru1 C19 2.177(3)
Ru1 C16 2.190(4)
Ru1 C15 2.190(4)
Ru1 C14 2.191(3)
Ru1 C13 2.207(3)
Br1 C7 1.880(3)
Br2 C5 1.893(3)
O1 C8 1.298(4)
N1 C1 1.324(5)
N1 C9 1.368(4)
C1 C2 1.395(6)
C2 C3 1.349(6)
C3 C4 1.407(5)
C4 C5 1.410(5)
C4 C9 1.415(5)
C5 C6 1.361(5)
C6 C7 1.401(5)
C7 C8 1.385(5)
C8 C9 1.432(5)
C10 C11 1.519(6)
C11 C13 1.508(5)
C11 C12 1.528(5)
C13 C19 1.407(5)
C13 C14 1.440(5)
C14 C15 1.380(5)
C15 C16 1.420(5)
C16 C18 1.403(5)
C16 C17 1.506(6)
C18 C19 1.423(5)
